data_7060727
loop_
_publ_author_name
'Afzali, Azadeh'
'Abdollahi, Maryam F.'
'Zhang, Baiyu'
'Zhao, Yuming'

_publ_section_title
;
 Donor/acceptor substituted dithiafulvenes and tetrathiafulvalene
 vinylogues: electronic absorption, crystallographic, and computational
 analyses
;
_journal_issue 27
_journal_name_full 'New Journal of Chemistry'
_journal_page_first 11918
_journal_page_last 11926
_journal_paper_doi 10.1039/D1NJ02124A
_journal_volume 45
_journal_year 2021
_chemical_formula_moiety 'C13 H14 O S4'
_chemical_formula_sum 'C13 H14 O S4'
_chemical_formula_weight 314.48
_space_group_crystal_system monoclinic
_space_group_IT_number 14
_space_group_name_Hall '-P 2ybc'
_space_group_name_H-M_alt 'P 1 21/c 1'
_atom_sites_solution_hydrogens geom
_atom_sites_solution_primary dual
_audit_creation_date 2020-01-16
_audit_creation_method
;
Olex2 1.2
(compiled 2018.05.29 svn.r3508 for OlexSys, GUI svn.r5506)
;
_audit_update_record
;
2021-04-12 deposited with the CCDC.	2021-06-11 downloaded from the CCDC.
;
_cell_angle_alpha 90
_cell_angle_beta 100.5862(9)
_cell_angle_gamma 90
_cell_formula_units_Z 4
_cell_length_a 20.4907(2)
_cell_length_b 5.32821(5)
_cell_length_c 13.26611(11)
_cell_measurement_reflns_used 14713
_cell_measurement_temperature 100(2)
_cell_measurement_theta_max 76.9160
_cell_measurement_theta_min 2.1960
_cell_volume 1423.73(2)
_computing_cell_refinement 'CrysAlisPro 1.171.40.68a (Rigaku OD, 2019)'
_computing_data_collection 'CrysAlisPro 1.171.40.68a (Rigaku OD, 2019)'
_computing_data_reduction 'CrysAlisPro 1.171.40.68a (Rigaku OD, 2019)'
_computing_molecular_graphics 'Olex2 (Dolomanov et al., 2009)'
_computing_publication_material 'Olex2 (Dolomanov et al., 2009)'
_computing_structure_refinement 'XL (Sheldrick, 2008)'
_computing_structure_solution 'ShelXT (Sheldrick, 2015)'
_diffrn_ambient_environment N~2~
_diffrn_ambient_temperature 100(2)
_diffrn_detector 'Hybrid Pixel Array Detector'
_diffrn_detector_area_resol_mean 10.0000
_diffrn_detector_type HyPix
_diffrn_measured_fraction_theta_full 1.000
_diffrn_measured_fraction_theta_max 0.996
_diffrn_measurement_details
;
List of Runs (angles in degrees, time in seconds):

  # Type    Start    End  Width  t~exp~   \w     \q     \k     \f   Frames
#--------------------------------------------------------------------------
  1  \w     25.00 120.00   0.50    0.13    --   47.82  77.00-150.00  190
  2  \w     25.00 120.00   0.50    0.13    --   47.82  77.00 -90.00  190
  3  \w     25.00 120.00   0.50    0.13    --   47.82  77.00 -30.00  190
  4  \w     25.00 120.00   0.50    0.13    --   47.82  77.00  60.00  190
  5  \w     33.00 119.00   0.50    0.13    --   47.82  57.00  60.00  172
  6  \w     25.00 120.00   0.50    0.13    --   47.82  77.00 120.00  190
  7  \w     25.00 120.00   0.50    0.13    --   47.82  77.00 150.00  190
  8  \w     85.00 178.00   0.50    0.50    --  107.75  77.00 -90.00  186
  9  \w     85.00 178.00   0.50    0.50    --  107.75  77.00-120.00  186
 10  \w     91.00 178.00   0.50    0.50    --  107.75  61.00-180.00  174
 11  \w     95.00 178.00   0.50    0.50    --  107.75  45.00 -90.00  166
 12  \w     95.00 178.00   0.50    0.50    --  107.75  45.00 -60.00  166
 13  \w     95.00 178.00   0.50    0.50    --  107.75  30.00   0.00  166
 14  \w     95.00 178.00   0.50    0.50    --  107.75  30.00  30.00  166
 15  \w     85.00 178.00   0.50    0.50    --  107.75  77.00 150.00  186
 16  \w     95.00 135.00   0.50    0.50    --  107.75  45.00 120.00   80
 17  \w     94.00 178.00   0.50    0.50    --  107.75  15.00 -30.00  168
 18  \w    101.00 178.00   0.50    0.50    --  107.75  89.00-136.00  154
 19  \w     95.00 178.00   0.50    0.50    --  107.75 125.00-180.00  166
 20  \w     95.00 178.00   0.50    0.50    --  107.75 125.00 -60.00  166
 21  \w     95.00 178.00   0.50    0.50    --  107.75 125.00 -30.00  166
 22  \w     35.00  79.00   0.50    0.50    --  107.75 -61.00 120.00   88
 23  \w     35.00  79.00   0.50    0.50    --  107.75 -61.00 -30.00   88
 24  \w     35.00  79.00   0.50    0.50    --  107.75 -61.00 -90.00   88
 25  \w    -26.00  30.00   0.50    0.13    --   47.82 -19.00  90.00  112
 26  \w    -20.00  76.00   0.50    0.13    --   47.82 -89.00 107.00  192
 27  \w     35.00 112.00   0.50    0.50    --  107.75-125.00  90.00  154
 28  \w     35.00 112.00   0.50    0.50    --  107.75-125.00 -30.00  154
 29  \w     35.00 112.00   0.50    0.50    --  107.75-125.00 -90.00  154
 30  \w     35.00 112.00   0.50    0.50    --  107.75-125.00-150.00  154
 31  \w     35.00 108.00   0.50    0.50    --  107.75-109.00-144.78  146
 32  \w     35.00 106.00   0.50    0.50    --  107.75 -94.00-150.00  142
 33  \w     35.00 106.00   0.50    0.50    --  107.75 -94.00-120.00  142
 34  \w     35.00 106.00   0.50    0.50    --  107.75 -94.00 -90.00  142
 35  \w     35.00 106.00   0.50    0.50    --  107.75 -94.00 -30.00  142
 36  \w     35.00 106.00   0.50    0.50    --  107.75 -94.00   0.00  142
 37  \w     35.00 106.00   0.50    0.50    --  107.75 -99.00 105.67  142
 38  \w     35.00 105.00   0.50    0.50    --  107.75 -89.00 107.00  140
 39  \w    -16.00  28.00   0.50    0.13    --  -47.82  19.00 -90.00   88
 40  \w    -16.00  28.00   0.50    0.13    --  -47.82  19.00 -30.00   88
 41  \w    -16.00  28.00   0.50    0.13    --  -47.82  19.00   0.00   88
 42  \w    -16.00  28.00   0.50    0.13    --  -47.82  19.00-150.00   88
 43  \w    -43.00 -14.00   0.50    0.50    --  -86.25  45.00-120.00   58
 44  \w    -79.00 -13.00   0.50    0.50    --  -86.25  89.00-136.00  132
 45  \w    -76.00  25.00   0.50    0.13    --  -47.82  89.00-136.00  202
 46  \w    -43.00 -14.00   0.50    0.50    --  -86.25  45.00 150.00   58
 47  \w   -159.00 -79.00   0.50    0.50    --  -86.25 -89.00 107.00  160
 48  \w   -119.00 -73.00   0.50    0.13    --  -47.82-125.00 -90.00   92
 49  \w   -119.00 -73.00   0.50    0.13    --  -47.82-125.00-180.00   92
;
_diffrn_measurement_device 'four-circle diffractometer'
_diffrn_measurement_device_type 'XtaLAB Synergy, Dualflex, HyPix'
_diffrn_measurement_method '\w scans'
_diffrn_orient_matrix_type 'CrysAlisPro convention (1999,Acta A55,543-557)'
_diffrn_orient_matrix_UB_11 -0.0291390000
_diffrn_orient_matrix_UB_12 -0.2531569000
_diffrn_orient_matrix_UB_13 0.0261675000
_diffrn_orient_matrix_UB_21 -0.0662883000
_diffrn_orient_matrix_UB_22 0.0655162000
_diffrn_orient_matrix_UB_23 -0.0704723000
_diffrn_orient_matrix_UB_31 0.0246818000
_diffrn_orient_matrix_UB_32 -0.1233259000
_diffrn_orient_matrix_UB_33 -0.0911110000
_diffrn_radiation_monochromator mirror
_diffrn_radiation_probe x-ray
_diffrn_radiation_type CuK\a
_diffrn_radiation_wavelength 1.54184
_diffrn_reflns_av_R_equivalents 0.0639
_diffrn_reflns_av_unetI/netI 0.0279
_diffrn_reflns_Laue_measured_fraction_full 1.000
_diffrn_reflns_Laue_measured_fraction_max 0.996
_diffrn_reflns_limit_h_max 25
_diffrn_reflns_limit_h_min -25
_diffrn_reflns_limit_k_max 6
_diffrn_reflns_limit_k_min -6
_diffrn_reflns_limit_l_max 15
_diffrn_reflns_limit_l_min -16
_diffrn_reflns_number 33850
_diffrn_reflns_point_group_measured_fraction_full 1.000
_diffrn_reflns_point_group_measured_fraction_max 0.996
_diffrn_reflns_theta_full 67.684
_diffrn_reflns_theta_max 77.298
_diffrn_reflns_theta_min 2.193
_diffrn_source 'micro-focus sealed X-ray tube'
_diffrn_source_type 'PhotonJet (Cu) X-ray Source'
_exptl_absorpt_coefficient_mu 6.002
_exptl_absorpt_correction_T_max 1.00000
_exptl_absorpt_correction_T_min 0.57499
_exptl_absorpt_correction_type multi-scan
_exptl_absorpt_process_details
;
CrysAlisPro 1.171.40.68a (Rigaku Oxford Diffraction, 2019)
Empirical absorption correction using spherical harmonics,
 implemented in SCALE3 ABSPACK scaling algorithm.
;
_exptl_crystal_colour yellow
_exptl_crystal_colour_primary yellow
_exptl_crystal_density_diffrn 1.467
_exptl_crystal_description block
_exptl_crystal_F_000 656
_exptl_crystal_size_max 0.16
_exptl_crystal_size_mid 0.1
_exptl_crystal_size_min 0.08
_refine_diff_density_max 0.363
_refine_diff_density_min -0.382
_refine_diff_density_rms 0.063
_refine_ls_extinction_method none
_refine_ls_goodness_of_fit_ref 1.055
_refine_ls_hydrogen_treatment constr
_refine_ls_matrix_type full
_refine_ls_number_parameters 166
_refine_ls_number_reflns 3010
_refine_ls_number_restraints 0
_refine_ls_restrained_S_all 1.055
_refine_ls_R_factor_all 0.0368
_refine_ls_R_factor_gt 0.0336
_refine_ls_shift/su_max 0.001
_refine_ls_shift/su_mean 0.000
_refine_ls_structure_factor_coef Fsqd
_refine_ls_weighting_details 'w=1/[\s^2^(Fo^2^)+(0.0467P)^2^+1.0690P] where P=(Fo^2^+2Fc^2^)/3'
_refine_ls_weighting_scheme calc
_refine_ls_wR_factor_gt 0.0881
_refine_ls_wR_factor_ref 0.0906
_reflns_Friedel_coverage 0.000
_reflns_number_gt 2744
_reflns_number_total 3010
_reflns_threshold_expression 'I > 2\s(I)'
_cod_data_source_file d1nj02124a2.cif
_cod_data_source_block metoxydtf
_cod_depositor_comments 'Adding full bibliography for 7060727--7060731.cif.'
_cod_database_code 7060727
_shelx_shelxl_version_number 2018/3
_chemical_oxdiff_formula C13S4OH14
_shelx_space_group_comment
;
The symmetry employed for this shelxl refinement is uniquely defined
by the following loop, which should always be used as a source of
symmetry information in preference to the above space-group names.
They are only intended as comments.
;
_shelx_estimated_absorpt_t_max 0.645
_shelx_estimated_absorpt_t_min 0.447
_diffrn_oxdiff_digest_frames
;
017d5c49f18452b5f89137c09e67e0246b00063c6bc
;
_reflns_odcompleteness_completeness 100.00
_reflns_odcompleteness_iscentric 1
_reflns_odcompleteness_theta 74.33
_olex2_refinement_description
;
1. Fixed Uiso
 At 1.2 times of:
  All C(H) groups
 At 1.5 times of:
  All C(H,H,H) groups
2.a Aromatic/amide H refined with riding coordinates:
 C6(H6), C8(H8), C9(H9), C11(H11), C12(H12)
2.b Idealised Me refined as rotating group:
 C4(H4A,H4B,H4C), C5(H5A,H5B,H5C), C13(H13A,H13B,H13C)
;
_olex2_submission_special_instructions 'No special instructions were received'
_oxdiff_exptl_absorpt_empirical_details
;
Empirical correction (ABSPACK) includes:
- Absorption correction using spherical harmonics
- Frame scaling
;
_oxdiff_exptl_absorpt_empirical_full_max 1.546
_oxdiff_exptl_absorpt_empirical_full_min 0.649

loop_
_space_group_symop_operation_xyz
'x, y, z'
'-x, y+1/2, -z+1/2'
'-x, -y, -z'
'x, -y-1/2, z-1/2'

loop_
_atom_site_label
_atom_site_type_symbol
_atom_site_fract_x
_atom_site_fract_y
_atom_site_fract_z
_atom_site_U_iso_or_equiv
_atom_site_adp_type
_atom_site_occupancy
_atom_site_site_symmetry_order
_atom_site_calc_flag
_atom_site_refinement_flags_posn
_atom_site_refinement_flags_adp
_atom_site_refinement_flags_occupancy
_atom_site_disorder_assembly
_atom_site_disorder_group
S1 S 0.27907(2) 0.72604(9) 0.59390(3) 0.02430(13) Uani 1 1 d . . . . .
S2 S 0.26004(2) 0.34647(9) 0.42999(3) 0.02414(13) Uani 1 1 d . . . . .
S3 S 0.37747(2) 0.53511(9) 0.34172(4) 0.02660(13) Uani 1 1 d . . . . .
S4 S 0.39962(2) 0.94944(9) 0.52787(4) 0.02706(13) Uani 1 1 d . . . . .
O1 O 0.05256(7) 0.5188(3) 0.90897(10) 0.0258(3) Uani 1 1 d . . . . .
C1 C 0.32618(9) 0.5547(3) 0.43322(14) 0.0233(4) Uani 1 1 d . . . . .
C2 C 0.33558(9) 0.7276(4) 0.50869(14) 0.0239(4) Uani 1 1 d . . . . .
C3 C 0.23523(9) 0.4577(3) 0.54318(14) 0.0229(4) Uani 1 1 d . . . . .
C4 C 0.34583(11) 0.2614(4) 0.26810(15) 0.0293(4) Uani 1 1 d . . . . .
H4A H 0.368845 0.241953 0.210016 0.044 Uiso 1 1 calc GR . . . .
H4B H 0.298123 0.281779 0.242548 0.044 Uiso 1 1 calc GR . . . .
H4C H 0.353359 0.112062 0.311819 0.044 Uiso 1 1 calc GR . . . .
C5 C 0.46269(11) 0.7773(5) 0.61438(19) 0.0405(5) Uani 1 1 d . . . . .
H5A H 0.472264 0.619538 0.581982 0.061 Uiso 1 1 calc GR . . . .
H5B H 0.446668 0.740751 0.678024 0.061 Uiso 1 1 calc GR . . . .
H5C H 0.503244 0.878384 0.629908 0.061 Uiso 1 1 calc GR . . . .
C6 C 0.18614(9) 0.3395(3) 0.57955(14) 0.0239(4) Uani 1 1 d . . . . .
H6 H 0.168678 0.195170 0.541982 0.029 Uiso 1 1 calc R . . . .
C7 C 0.15574(9) 0.3998(3) 0.66795(14) 0.0228(4) Uani 1 1 d . . . . .
C8 C 0.17379(10) 0.5978(4) 0.73651(15) 0.0254(4) Uani 1 1 d . . . . .
H8 H 0.209473 0.704173 0.727457 0.030 Uiso 1 1 calc R . . . .
C9 C 0.14091(10) 0.6435(4) 0.81780(15) 0.0254(4) Uani 1 1 d . . . . .
H9 H 0.154115 0.780007 0.863022 0.031 Uiso 1 1 calc R . . . .
C10 C 0.08896(9) 0.4898(4) 0.83261(14) 0.0227(4) Uani 1 1 d . . . . .
C11 C 0.06991(10) 0.2902(4) 0.76557(15) 0.0257(4) Uani 1 1 d . . . . .
H11 H 0.034325 0.184077 0.775307 0.031 Uiso 1 1 calc R . . . .
C12 C 0.10268(10) 0.2465(4) 0.68504(15) 0.0261(4) Uani 1 1 d . . . . .
H12 H 0.089147 0.109811 0.640054 0.031 Uiso 1 1 calc R . . . .
C13 C 0.06547(11) 0.7388(4) 0.97132(15) 0.0282(4) Uani 1 1 d . . . . .
H13A H 0.059569 0.888246 0.927537 0.042 Uiso 1 1 calc GR . . . .
H13B H 0.111149 0.733387 1.009633 0.042 Uiso 1 1 calc GR . . . .
H13C H 0.034538 0.745365 1.019503 0.042 Uiso 1 1 calc GR . . . .

loop_
_atom_site_aniso_label
_atom_site_aniso_U_11
_atom_site_aniso_U_22
_atom_site_aniso_U_33
_atom_site_aniso_U_23
_atom_site_aniso_U_13
_atom_site_aniso_U_12
S1 0.0288(2) 0.0209(2) 0.0244(2) -0.00340(16) 0.00794(17) -0.00264(17)
S2 0.0273(2) 0.0213(2) 0.0246(2) -0.00367(17) 0.00679(17) -0.00020(17)
S3 0.0311(2) 0.0250(2) 0.0253(2) -0.00028(17) 0.00940(18) 0.00035(18)
S4 0.0305(2) 0.0253(3) 0.0260(2) 0.00028(17) 0.00678(18) -0.00480(18)
O1 0.0288(7) 0.0250(7) 0.0249(7) -0.0015(5) 0.0088(5) -0.0029(5)
C1 0.0252(9) 0.0200(9) 0.0244(9) 0.0038(7) 0.0037(7) 0.0037(7)
C2 0.0275(9) 0.0218(9) 0.0225(9) 0.0027(7) 0.0049(7) 0.0007(7)
C3 0.0256(9) 0.0201(9) 0.0223(9) -0.0017(7) 0.0028(7) 0.0034(7)
C4 0.0396(11) 0.0260(10) 0.0237(9) -0.0004(8) 0.0093(8) 0.0016(8)
C5 0.0287(10) 0.0489(14) 0.0425(13) 0.0038(11) 0.0031(9) 0.0021(10)
C6 0.0282(9) 0.0188(9) 0.0239(9) -0.0020(7) 0.0031(7) 0.0008(7)
C7 0.0249(9) 0.0196(9) 0.0235(9) 0.0014(7) 0.0034(7) 0.0025(7)
C8 0.0277(9) 0.0219(9) 0.0271(9) -0.0003(7) 0.0067(7) -0.0038(7)
C9 0.0299(9) 0.0217(9) 0.0248(9) -0.0018(7) 0.0055(7) -0.0025(7)
C10 0.0255(9) 0.0222(9) 0.0207(9) 0.0027(7) 0.0047(7) 0.0025(7)
C11 0.0270(9) 0.0233(9) 0.0268(9) 0.0010(7) 0.0048(7) -0.0045(7)
C12 0.0298(10) 0.0224(9) 0.0256(9) -0.0023(7) 0.0038(7) -0.0029(7)
C13 0.0364(10) 0.0249(10) 0.0252(9) -0.0010(7) 0.0103(8) -0.0012(8)

loop_
_atom_type_symbol
_atom_type_description
_atom_type_scat_dispersion_real
_atom_type_scat_dispersion_imag
_atom_type_scat_source
C C 0.0181 0.0091 'International Tables Vol C Tables 4.2.6.8 and 6.1.1.4'
H H 0.0000 0.0000 'International Tables Vol C Tables 4.2.6.8 and 6.1.1.4'
O O 0.0492 0.0322 'International Tables Vol C Tables 4.2.6.8 and 6.1.1.4'
S S 0.3331 0.5567 'International Tables Vol C Tables 4.2.6.8 and 6.1.1.4'

loop_
_geom_angle_atom_site_label_1
_geom_angle_atom_site_label_2
_geom_angle_atom_site_label_3
_geom_angle
_geom_angle_site_symmetry_1
_geom_angle_site_symmetry_3
_geom_angle_publ_flag
C3 S1 C2 96.22(9) . . ?
C1 S2 C3 96.24(9) . . ?
C1 S3 C4 102.80(9) . . ?
C2 S4 C5 100.29(11) . . ?
C10 O1 C13 116.83(15) . . ?
S2 C1 S3 120.51(11) . . ?
C2 C1 S2 117.19(15) . . ?
C2 C1 S3 122.30(15) . . ?
S4 C2 S1 118.30(11) . . ?
C1 C2 S1 116.90(15) . . ?
C1 C2 S4 124.80(15) . . ?
S1 C3 S2 113.00(10) . . ?
C6 C3 S1 127.28(15) . . ?
C6 C3 S2 119.71(15) . . ?
S3 C4 H4A 109.5 . . ?
S3 C4 H4B 109.5 . . ?
S3 C4 H4C 109.5 . . ?
H4A C4 H4B 109.5 . . ?
H4A C4 H4C 109.5 . . ?
H4B C4 H4C 109.5 . . ?
S4 C5 H5A 109.5 . . ?
S4 C5 H5B 109.5 . . ?
S4 C5 H5C 109.5 . . ?
H5A C5 H5B 109.5 . . ?
H5A C5 H5C 109.5 . . ?
H5B C5 H5C 109.5 . . ?
C3 C6 H6 115.1 . . ?
C3 C6 C7 129.83(18) . . ?
C7 C6 H6 115.1 . . ?
C8 C7 C6 125.96(17) . . ?
C8 C7 C12 116.88(17) . . ?
C12 C7 C6 117.15(17) . . ?
C7 C8 H8 119.1 . . ?
C9 C8 C7 121.83(18) . . ?
C9 C8 H8 119.1 . . ?
C8 C9 H9 120.0 . . ?
C10 C9 C8 119.97(18) . . ?
C10 C9 H9 120.0 . . ?
O1 C10 C9 125.01(17) . . ?
O1 C10 C11 115.47(16) . . ?
C9 C10 C11 119.51(17) . . ?
C10 C11 H11 119.9 . . ?
C12 C11 C10 120.16(18) . . ?
C12 C11 H11 119.9 . . ?
C7 C12 H12 119.2 . . ?
C11 C12 C7 121.65(18) . . ?
C11 C12 H12 119.2 . . ?
O1 C13 H13A 109.5 . . ?
O1 C13 H13B 109.5 . . ?
O1 C13 H13C 109.5 . . ?
H13A C13 H13B 109.5 . . ?
H13A C13 H13C 109.5 . . ?
H13B C13 H13C 109.5 . . ?

loop_
_geom_bond_atom_site_label_1
_geom_bond_atom_site_label_2
_geom_bond_distance
_geom_bond_site_symmetry_2
_geom_bond_publ_flag
S1 C2 1.7607(19) . ?
S1 C3 1.7556(19) . ?
S2 C1 1.7460(19) . ?
S2 C3 1.7733(19) . ?
S3 C1 1.7487(19) . ?
S3 C4 1.808(2) . ?
S4 C2 1.750(2) . ?
S4 C5 1.812(2) . ?
O1 C10 1.373(2) . ?
O1 C13 1.431(2) . ?
C1 C2 1.348(3) . ?
C3 C6 1.349(3) . ?
C4 H4A 0.9800 . ?
C4 H4B 0.9800 . ?
C4 H4C 0.9800 . ?
C5 H5A 0.9800 . ?
C5 H5B 0.9800 . ?
C5 H5C 0.9800 . ?
C6 H6 0.9500 . ?
C6 C7 1.461(3) . ?
C7 C8 1.398(3) . ?
C7 C12 1.411(3) . ?
C8 H8 0.9500 . ?
C8 C9 1.394(3) . ?
C9 H9 0.9500 . ?
C9 C10 1.385(3) . ?
C10 C11 1.395(3) . ?
C11 H11 0.9500 . ?
C11 C12 1.382(3) . ?
C12 H12 0.9500 . ?
C13 H13A 0.9800 . ?
C13 H13B 0.9800 . ?
C13 H13C 0.9800 . ?

loop_
_geom_torsion_atom_site_label_1
_geom_torsion_atom_site_label_2
_geom_torsion_atom_site_label_3
_geom_torsion_atom_site_label_4
_geom_torsion
_geom_torsion_site_symmetry_1
_geom_torsion_site_symmetry_2
_geom_torsion_site_symmetry_3
_geom_torsion_site_symmetry_4
_geom_torsion_publ_flag
S1 C3 C6 C7 0.7(3) . . . . ?
S2 C1 C2 S1 -1.0(2) . . . . ?
S2 C1 C2 S4 178.59(10) . . . . ?
S2 C3 C6 C7 -177.61(15) . . . . ?
S3 C1 C2 S1 179.18(10) . . . . ?
S3 C1 C2 S4 -1.2(3) . . . . ?
O1 C10 C11 C12 179.06(17) . . . . ?
C1 S2 C3 S1 6.21(12) . . . . ?
C1 S2 C3 C6 -175.25(16) . . . . ?
C2 S1 C3 S2 -6.61(12) . . . . ?
C2 S1 C3 C6 174.98(18) . . . . ?
C3 S1 C2 S4 -174.92(11) . . . . ?
C3 S1 C2 C1 4.73(17) . . . . ?
C3 S2 C1 S3 176.59(11) . . . . ?
C3 S2 C1 C2 -3.20(17) . . . . ?
C3 C6 C7 C8 -1.8(3) . . . . ?
C3 C6 C7 C12 177.30(19) . . . . ?
C4 S3 C1 S2 -3.85(14) . . . . ?
C4 S3 C1 C2 175.93(16) . . . . ?
C5 S4 C2 S1 88.87(13) . . . . ?
C5 S4 C2 C1 -90.75(19) . . . . ?
C6 C7 C8 C9 178.75(18) . . . . ?
C6 C7 C12 C11 -178.97(18) . . . . ?
C7 C8 C9 C10 0.3(3) . . . . ?
C8 C7 C12 C11 0.2(3) . . . . ?
C8 C9 C10 O1 -179.10(17) . . . . ?
C8 C9 C10 C11 -0.1(3) . . . . ?
C9 C10 C11 C12 0.0(3) . . . . ?
C10 C11 C12 C7 0.0(3) . . . . ?
C12 C7 C8 C9 -0.3(3) . . . . ?
C13 O1 C10 C9 6.3(3) . . . . ?
C13 O1 C10 C11 -172.68(17) . . . . ?
